data_7106959
loop_
_publ_author_name
'Hideko Koshima'
'Kyoko Takechi'
'Hidetaka Uchimoto'
'Motoo Shiro'
'Daisuke Hashizume'

_publ_section_title
;
 Photomechanical bending of salicylideneaniline crystals
;
_journal_name_full Chem.Commun.
_journal_page_first 11423
_journal_paper_doi 10.1039/c1cc14288g
_journal_volume 47
_journal_year 2011
_chemical_formula_moiety 'C21 H26 N2 O3'
_chemical_formula_sum 'C21 H26 N2 O3'
_chemical_formula_weight 354.44
_chemical_name_systematic
;
?
;
_space_group_IT_number 2
_symmetry_cell_setting triclinic
_symmetry_space_group_name_Hall '-P 1'
_symmetry_space_group_name_H-M 'P -1'
_atom_sites_solution_hydrogens geom
_atom_sites_solution_primary direct
_atom_sites_solution_secondary difmap
_audit_creation_method SHELXL-97
_cell_angle_alpha 102.017(4)
_cell_angle_beta 92.797(3)
_cell_angle_gamma 103.296(4)
_cell_formula_units_Z 2
_cell_length_a 6.1172(4)
_cell_length_b 10.3417(7)
_cell_length_c 16.2127(10)
_cell_measurement_reflns_used 4042
_cell_measurement_temperature 123
_cell_measurement_theta_max 68.16
_cell_measurement_theta_min 4.51
_cell_volume 971.24(11)
_computing_cell_refinement PROCESS-AUTO
_computing_data_collection PROCESS-AUTO
_computing_data_reduction PROCESS-AUTO
_computing_molecular_graphics 'ORTEP-3 for Windows'
_computing_publication_material SHELXL-97
_computing_structure_refinement SHELXL-97
_computing_structure_solution SIR-2004
_diffrn_ambient_temperature 123
_diffrn_detector_area_resol_mean 10
_diffrn_measured_fraction_theta_full 0.929
_diffrn_measured_fraction_theta_max 0.929
_diffrn_measurement_device_type 'Rigaku RAXIS-RAPID'
_diffrn_measurement_method \w-scan
_diffrn_radiation_monochromator graphite
_diffrn_radiation_source 'fine-focus sealed tube'
_diffrn_radiation_type CuK\a
_diffrn_radiation_wavelength 1.54187
_diffrn_reflns_av_R_equivalents 0.0859
_diffrn_reflns_av_sigmaI/netI 0.1477
_diffrn_reflns_limit_h_max 6
_diffrn_reflns_limit_h_min -6
_diffrn_reflns_limit_k_max 12
_diffrn_reflns_limit_k_min -12
_diffrn_reflns_limit_l_max 19
_diffrn_reflns_limit_l_min -19
_diffrn_reflns_number 6667
_diffrn_reflns_theta_full 68.25
_diffrn_reflns_theta_max 68.25
_diffrn_reflns_theta_min 4.51
_diffrn_standards_number 0
_exptl_absorpt_coefficient_mu 0.651
_exptl_absorpt_correction_T_max 0.9871
_exptl_absorpt_correction_T_min 0.6799
_exptl_absorpt_correction_type multi-scan
_exptl_absorpt_process_details PROCESS-AUTO
_exptl_crystal_colour colourless
_exptl_crystal_density_diffrn 1.212
_exptl_crystal_density_method 'not measured'
_exptl_crystal_description needle
_exptl_crystal_F_000 380
_exptl_crystal_size_max 0.20
_exptl_crystal_size_mid 0.03
_exptl_crystal_size_min 0.02
_refine_diff_density_max 0.222
_refine_diff_density_min -0.405
_refine_diff_density_rms 0.078
_refine_ls_extinction_method none
_refine_ls_goodness_of_fit_ref 0.974
_refine_ls_hydrogen_treatment constr
_refine_ls_matrix_type full
_refine_ls_number_parameters 306
_refine_ls_number_reflns 3313
_refine_ls_number_restraints 39
_refine_ls_restrained_S_all 0.972
_refine_ls_R_factor_all 0.1951
_refine_ls_R_factor_gt 0.1245
_refine_ls_shift/su_max 0.006
_refine_ls_shift/su_mean 0.000
_refine_ls_structure_factor_coef Fsqd
_refine_ls_weighting_details 'calc w=1/[\s^2^(Fo^2^)+(0.1806P)^2^] where P=(Fo^2^+2Fc^2^)/3'
_refine_ls_weighting_scheme calc
_refine_ls_wR_factor_gt 0.2950
_refine_ls_wR_factor_ref 0.3644
_reflns_number_gt 1269
_reflns_number_total 3313
_reflns_threshold_expression I>2\s(I)
_cod_data_source_file c1cc14288g.txt
_cod_data_source_block irradiation-3600sec
_cod_original_cell_volume 971.23(11)
_cod_database_code 7106959

loop_
_symmetry_equiv_pos_as_xyz
'x, y, z'
'-x, -y, -z'

loop_
_atom_site_label
_atom_site_type_symbol
_atom_site_fract_x
_atom_site_fract_y
_atom_site_fract_z
_atom_site_U_iso_or_equiv
_atom_site_adp_type
_atom_site_occupancy
_atom_site_symmetry_multiplicity
_atom_site_calc_flag
_atom_site_refinement_flags
_atom_site_disorder_assembly
_atom_site_disorder_group
O1A O 0.3320(5) 0.3808(2) 0.31118(16) 0.0693(9) Uani 0.9053(17) 1 d PD A 1
H1A H 0.3010 0.4321 0.3540 0.104 Uiso 0.9053(17) 1 calc PR A 1
O2A O 0.3619(5) 1.0328(3) 0.5995(2) 0.0877(11) Uani 0.9053(17) 1 d PD A 1
O3A O 0.0420(5) 1.0496(3) 0.64967(19) 0.0874(11) Uani 0.9053(17) 1 d PD A 1
N1A N 0.1849(5) 0.5936(3) 0.37868(18) 0.0664(11) Uani 0.9053(17) 1 d PD A 1
N2A N 0.1588(6) 0.9916(3) 0.6023(2) 0.0711(12) Uani 0.9053(17) 1 d PD A 1
C1A C 0.4412(6) 0.5955(3) 0.2716(2) 0.0586(12) Uani 0.9053(17) 1 d PD A 1
C2A C 0.4488(6) 0.4576(3) 0.2620(2) 0.0636(12) Uani 0.9053(17) 1 d PD A 1
C3A C 0.5899(6) 0.4027(3) 0.2047(2) 0.0555(11) Uani 0.9053(17) 1 d PD A 1
C4A C 0.7086(7) 0.4876(3) 0.1571(2) 0.0581(11) Uani 0.9053(17) 1 d PD A 1
H4A H 0.8010 0.4515 0.1175 0.070 Uiso 0.9053(17) 1 calc PR A 1
C5A C 0.6986(6) 0.6258(3) 0.1647(2) 0.0567(11) Uani 0.9053(17) 1 d PD A 1
C6A C 0.5654(6) 0.6755(4) 0.2223(2) 0.0609(12) Uani 0.9053(17) 1 d PD A 1
H6A H 0.5573 0.7677 0.2291 0.073 Uiso 0.9053(17) 1 calc PR A 1
C7A C 0.3057(6) 0.6568(4) 0.3308(2) 0.0681(13) Uani 0.9053(17) 1 d PD A 1
H7A H 0.3067 0.7498 0.3344 0.082 Uiso 0.9053(17) 1 calc PR A 1
C8A C 0.0644(3) 0.6664(2) 0.43819(12) 0.0661(13) Uani 0.9053(17) 1 d PGD A 1
C9A C 0.1679(4) 0.7937(2) 0.48921(14) 0.0682(13) Uani 0.9053(17) 1 d PG A 1
H9A H 0.3212 0.8350 0.4847 0.082 Uiso 0.9053(17) 1 calc PR A 1
C10A C 0.0473(5) 0.8607(2) 0.54690(15) 0.0705(13) Uani 0.9053(17) 1 d PGD A 1
C11A C -0.1770(5) 0.8003(3) 0.55357(17) 0.0655(13) Uani 0.9053(17) 1 d PG A 1
H11A H -0.2594 0.8461 0.5930 0.079 Uiso 0.9053(17) 1 calc PR A 1
C12A C -0.2806(4) 0.6729(3) 0.50255(18) 0.0669(13) Uani 0.9053(17) 1 d PG A 1
H12A H -0.4338 0.6316 0.5071 0.080 Uiso 0.9053(17) 1 calc PR A 1
C13A C -0.1599(4) 0.6060(2) 0.44486(15) 0.0660(13) Uani 0.9053(17) 1 d PG A 1
H13A H -0.2307 0.5189 0.4100 0.079 Uiso 0.9053(17) 1 calc PR A 1
C14A C 0.5996(6) 0.2524(3) 0.1929(2) 0.0627(12) Uani 0.9053(17) 1 d PD A 1
C15A C 0.3656(7) 0.1549(4) 0.1646(3) 0.0761(14) Uani 0.9053(17) 1 d PD A 1
H15A H 0.2669 0.1677 0.2099 0.114 Uiso 0.9053(17) 1 calc PR A 1
H15B H 0.3800 0.0605 0.1524 0.114 Uiso 0.9053(17) 1 calc PR A 1
H15C H 0.3005 0.1742 0.1134 0.114 Uiso 0.9053(17) 1 calc PR A 1
C16A C 0.7008(7) 0.2297(4) 0.2757(3) 0.0715(14) Uani 0.9053(17) 1 d PD A 1
H16A H 0.8403 0.3004 0.2967 0.107 Uiso 0.9053(17) 1 calc PR A 1
H16B H 0.7344 0.1398 0.2651 0.107 Uiso 0.9053(17) 1 calc PR A 1
H16C H 0.5925 0.2343 0.3181 0.107 Uiso 0.9053(17) 1 calc PR A 1
C17A C 0.7526(7) 0.2122(5) 0.1245(3) 0.0789(14) Uani 0.9053(17) 1 d PD A 1
H17A H 0.6883 0.2185 0.0693 0.118 Uiso 0.9053(17) 1 calc PR A 1
H17B H 0.7634 0.1184 0.1220 0.118 Uiso 0.9053(17) 1 calc PR A 1
H17C H 0.9035 0.2741 0.1385 0.118 Uiso 0.9053(17) 1 calc PR A 1
C18A C 0.8374(6) 0.7083(3) 0.1080(2) 0.0596(12) Uani 0.9053(17) 1 d PD A 1
C19A C 0.7738(9) 0.6340(5) 0.0148(2) 0.0720(13) Uani 0.9053(17) 1 d PD A 1
H19A H 0.7967 0.5416 0.0069 0.108 Uiso 0.9053(17) 1 calc PR A 1
H19B H 0.8692 0.6840 -0.0209 0.108 Uiso 0.9053(17) 1 calc PR A 1
H19C H 0.6150 0.6287 -0.0012 0.108 Uiso 0.9053(17) 1 calc PR A 1
C20A C 1.0902(6) 0.7261(4) 0.1324(3) 0.0679(14) Uani 0.9053(17) 1 d PD A 1
H20A H 1.1320 0.7807 0.1905 0.102 Uiso 0.9053(17) 1 calc PR A 1
H20B H 1.1785 0.7725 0.0935 0.102 Uiso 0.9053(17) 1 calc PR A 1
H20C H 1.1213 0.6363 0.1287 0.102 Uiso 0.9053(17) 1 calc PR A 1
C21A C 0.7922(8) 0.8519(3) 0.1203(3) 0.0764(14) Uani 0.9053(17) 1 d PD A 1
H21A H 0.6299 0.8433 0.1096 0.115 Uiso 0.9053(17) 1 calc PR A 1
H21B H 0.8730 0.9002 0.0806 0.115 Uiso 0.9053(17) 1 calc PR A 1
H21C H 0.8452 0.9032 0.1785 0.115 Uiso 0.9053(17) 1 calc PR A 1
O1B O 0.308(3) 0.3054(13) 0.2782(13) 0.0693(9) Uani 0.0947(17) 1 d PD A 2
O2B O 0.2411(18) 1.068(2) 0.6097(18) 0.0877(11) Uani 0.0947(17) 1 d PD A 2
O3B O -0.079(2) 1.028(3) 0.6710(10) 0.0874(11) Uani 0.0947(17) 1 d PD A 2
N1B N 0.2770(19) 0.6963(10) 0.3698(10) 0.0664(11) Uani 0.0947(17) 1 d PD A 2
H1B H 0.3907 0.7602 0.3614 0.080 Uiso 0.0947(17) 1 calc PR A 2
N2B N 0.055(2) 0.9993(11) 0.6207(11) 0.0711(12) Uani 0.0947(17) 1 d PD A 2
C1B C 0.4650(14) 0.5508(10) 0.2833(7) 0.0586(12) Uani 0.0947(17) 1 d PGD A 2
C2B C 0.444(2) 0.4110(9) 0.2605(8) 0.0636(12) Uani 0.0947(17) 1 d PGD A 2
C3B C 0.556(4) 0.3571(11) 0.1941(10) 0.0555(11) Uani 0.0947(17) 1 d PGD A 2
C4B C 0.688(4) 0.4430(17) 0.1504(11) 0.0581(11) Uani 0.0947(17) 1 d PGD A 2
H4B H 0.7641 0.4061 0.1050 0.070 Uiso 0.0947(17) 1 calc PR A 2
C5B C 0.709(3) 0.5828(16) 0.1732(11) 0.0567(11) Uani 0.0947(17) 1 d PGD A 2
C6B C 0.597(2) 0.6367(9) 0.2396(9) 0.0609(12) Uani 0.0947(17) 1 d PG A 2
H6B H 0.6115 0.7323 0.2552 0.073 Uiso 0.0947(17) 1 calc PR A 2
C7B C 0.276(2) 0.5694(12) 0.3270(13) 0.0681(13) Uani 0.0947(17) 1 d PD A 2
H7B H 0.1516 0.4946 0.3261 0.082 Uiso 0.0947(17) 1 calc PR A 2
C8B C 0.129(2) 0.7455(16) 0.4259(10) 0.0661(13) Uani 0.0947(17) 1 d PGD A 2
C9B C 0.183(4) 0.8573(16) 0.4943(11) 0.0682(13) Uani 0.0947(17) 1 d PG A 2
H9B H 0.3178 0.9264 0.4977 0.082 Uiso 0.0947(17) 1 calc PR A 2
C10B C 0.039(5) 0.8680(19) 0.5579(12) 0.0705(13) Uani 0.0947(17) 1 d PGD A 2
C11B C -0.158(5) 0.767(3) 0.5530(16) 0.0655(13) Uani 0.0947(17) 1 d PG A 2
H11B H -0.2563 0.7742 0.5964 0.079 Uiso 0.0947(17) 1 calc PR A 2
C12B C -0.212(4) 0.655(3) 0.4845(17) 0.0669(13) Uani 0.0947(17) 1 d PG A 2
H12B H -0.3467 0.5860 0.4811 0.080 Uiso 0.0947(17) 1 calc PR A 2
C13B C -0.068(3) 0.6444(17) 0.4209(12) 0.0660(13) Uani 0.0947(17) 1 d PG A 2
H13B H -0.1049 0.5680 0.3741 0.079 Uiso 0.0947(17) 1 calc PR A 2
C14B C 0.6054(13) 0.2153(8) 0.1803(6) 0.0627(12) Uani 0.0947(17) 1 d PD A 2
C15B C 0.381(2) 0.106(2) 0.167(3) 0.0761(14) Uani 0.0947(17) 1 d PD A 2
H15D H 0.2559 0.1470 0.1561 0.114 Uiso 0.0947(17) 1 calc PR A 2
H15E H 0.3599 0.0697 0.2181 0.114 Uiso 0.0947(17) 1 calc PR A 2
H15F H 0.3833 0.0320 0.1186 0.114 Uiso 0.0947(17) 1 calc PR A 2
C16B C 0.673(5) 0.163(2) 0.2574(11) 0.0715(14) Uani 0.0947(17) 1 d PD A 2
H16D H 0.6477 0.0637 0.2417 0.107 Uiso 0.0947(17) 1 calc PR A 2
H16E H 0.5822 0.1883 0.3034 0.107 Uiso 0.0947(17) 1 calc PR A 2
H16F H 0.8336 0.2044 0.2765 0.107 Uiso 0.0947(17) 1 calc PR A 2
C17B C 0.803(2) 0.223(6) 0.1247(13) 0.0789(14) Uani 0.0947(17) 1 d PD A 2
H17D H 0.9234 0.3042 0.1498 0.118 Uiso 0.0947(17) 1 calc PR A 2
H17E H 0.7499 0.2278 0.0677 0.118 Uiso 0.0947(17) 1 calc PR A 2
H17F H 0.8608 0.1412 0.1212 0.118 Uiso 0.0947(17) 1 calc PR A 2
C18B C 0.8101(14) 0.6709(8) 0.1134(5) 0.0596(12) Uani 0.0947(17) 1 d PD A 2
C19B C 0.776(10) 0.626(5) 0.0163(6) 0.0720(13) Uani 0.0947(17) 1 d PD A 2
H19D H 0.8007 0.5346 -0.0015 0.108 Uiso 0.0947(17) 1 calc PR A 2
H19E H 0.8830 0.6903 -0.0080 0.108 Uiso 0.0947(17) 1 calc PR A 2
H19F H 0.6212 0.6249 -0.0037 0.108 Uiso 0.0947(17) 1 calc PR A 2
C20B C 1.0622(18) 0.675(4) 0.128(3) 0.0679(14) Uani 0.0947(17) 1 d PD A 2
H20D H 1.1507 0.7448 0.1016 0.102 Uiso 0.0947(17) 1 calc PR A 2
H20E H 1.0872 0.5859 0.1021 0.102 Uiso 0.0947(17) 1 calc PR A 2
H20F H 1.1093 0.6977 0.1887 0.102 Uiso 0.0947(17) 1 calc PR A 2
C21B C 0.802(6) 0.8211(12) 0.127(4) 0.0764(14) Uani 0.0947(17) 1 d PD A 2
H21D H 0.6581 0.8269 0.1007 0.115 Uiso 0.0947(17) 1 calc PR A 2
H21E H 0.9269 0.8711 0.1020 0.115 Uiso 0.0947(17) 1 calc PR A 2
H21F H 0.8146 0.8611 0.1883 0.115 Uiso 0.0947(17) 1 calc PR A 2

loop_
_atom_site_aniso_label
_atom_site_aniso_U_11
_atom_site_aniso_U_22
_atom_site_aniso_U_33
_atom_site_aniso_U_23
_atom_site_aniso_U_13
_atom_site_aniso_U_12
O1A 0.0809(19) 0.0656(16) 0.0632(16) 0.0352(13) 0.0193(14) 0.0008(14)
O2A 0.088(2) 0.0816(19) 0.085(2) 0.0298(15) 0.0241(18) -0.0101(17)
O3A 0.103(2) 0.083(2) 0.070(2) 0.0143(16) 0.0147(18) 0.0123(18)
N1A 0.075(2) 0.069(2) 0.0536(18) 0.0295(15) 0.0070(17) 0.0006(17)
N2A 0.077(3) 0.067(2) 0.067(2) 0.0353(16) 0.022(2) -0.0078(19)
C1A 0.055(2) 0.070(2) 0.058(2) 0.0405(18) 0.0057(19) 0.0081(19)
C2A 0.065(2) 0.071(2) 0.054(2) 0.0371(18) 0.0133(19) -0.008(2)
C3A 0.056(2) 0.057(2) 0.056(2) 0.0372(16) 0.0107(18) -0.0029(18)
C4A 0.061(2) 0.047(2) 0.061(2) 0.0241(17) 0.0083(19) -0.0095(18)
C5A 0.062(2) 0.0483(19) 0.065(2) 0.0363(17) 0.007(2) 0.0020(18)
C6A 0.064(3) 0.071(2) 0.056(2) 0.0408(18) 0.0107(19) 0.009(2)
C7A 0.067(3) 0.076(3) 0.061(2) 0.041(2) 0.008(2) -0.004(2)
C8A 0.085(3) 0.077(3) 0.043(2) 0.0298(19) 0.015(2) 0.014(2)
C9A 0.083(3) 0.067(2) 0.058(2) 0.0388(19) 0.012(2) 0.001(2)
C10A 0.086(3) 0.076(2) 0.055(2) 0.0378(18) 0.021(2) 0.007(2)
C11A 0.076(3) 0.067(2) 0.059(2) 0.0357(18) 0.022(2) 0.007(2)
C12A 0.069(3) 0.083(3) 0.052(2) 0.0294(19) 0.021(2) 0.010(2)
C13A 0.071(3) 0.075(3) 0.054(2) 0.0335(19) 0.017(2) 0.002(2)
C14A 0.078(3) 0.053(2) 0.061(2) 0.0361(17) 0.009(2) 0.0031(19)
C15A 0.078(3) 0.053(2) 0.096(3) 0.039(2) 0.001(3) -0.006(2)
C16A 0.075(3) 0.059(2) 0.081(3) 0.037(2) 0.002(2) -0.001(2)
C17A 0.091(3) 0.072(2) 0.084(3) 0.040(2) 0.029(2) 0.018(2)
C18A 0.061(2) 0.046(2) 0.068(2) 0.0264(18) 0.012(2) -0.0071(18)
C19A 0.082(3) 0.066(2) 0.066(2) 0.0336(18) 0.012(2) -0.004(2)
C20A 0.079(3) 0.055(2) 0.068(3) 0.029(2) 0.009(2) -0.002(2)
C21A 0.094(3) 0.049(2) 0.089(3) 0.041(2) 0.013(3) -0.001(2)
O1B 0.0809(19) 0.0656(16) 0.0632(16) 0.0352(13) 0.0193(14) 0.0008(14)
O2B 0.088(2) 0.0816(19) 0.085(2) 0.0298(15) 0.0241(18) -0.0101(17)
O3B 0.103(2) 0.083(2) 0.070(2) 0.0143(16) 0.0147(18) 0.0123(18)
N1B 0.075(2) 0.069(2) 0.0536(18) 0.0295(15) 0.0070(17) 0.0006(17)
N2B 0.077(3) 0.067(2) 0.067(2) 0.0353(16) 0.022(2) -0.0078(19)
C1B 0.055(2) 0.070(2) 0.058(2) 0.0405(18) 0.0057(19) 0.0081(19)
C2B 0.065(2) 0.071(2) 0.054(2) 0.0371(18) 0.0133(19) -0.008(2)
C3B 0.056(2) 0.057(2) 0.056(2) 0.0372(16) 0.0107(18) -0.0029(18)
C4B 0.061(2) 0.047(2) 0.061(2) 0.0241(17) 0.0083(19) -0.0095(18)
C5B 0.062(2) 0.0483(19) 0.065(2) 0.0363(17) 0.007(2) 0.0020(18)
C6B 0.064(3) 0.071(2) 0.056(2) 0.0408(18) 0.0107(19) 0.009(2)
C7B 0.067(3) 0.076(3) 0.061(2) 0.041(2) 0.008(2) -0.004(2)
C8B 0.085(3) 0.077(3) 0.043(2) 0.0298(19) 0.015(2) 0.014(2)
C9B 0.083(3) 0.067(2) 0.058(2) 0.0388(19) 0.012(2) 0.001(2)
C10B 0.086(3) 0.076(2) 0.055(2) 0.0378(18) 0.021(2) 0.007(2)
C11B 0.076(3) 0.067(2) 0.059(2) 0.0357(18) 0.022(2) 0.007(2)
C12B 0.069(3) 0.083(3) 0.052(2) 0.0294(19) 0.021(2) 0.010(2)
C13B 0.071(3) 0.075(3) 0.054(2) 0.0335(19) 0.017(2) 0.002(2)
C14B 0.078(3) 0.053(2) 0.061(2) 0.0361(17) 0.009(2) 0.0031(19)
C15B 0.078(3) 0.053(2) 0.096(3) 0.039(2) 0.001(3) -0.006(2)
C16B 0.075(3) 0.059(2) 0.081(3) 0.037(2) 0.002(2) -0.001(2)
C17B 0.091(3) 0.072(2) 0.084(3) 0.040(2) 0.029(2) 0.018(2)
C18B 0.061(2) 0.046(2) 0.068(2) 0.0264(18) 0.012(2) -0.0071(18)
C19B 0.082(3) 0.066(2) 0.066(2) 0.0336(18) 0.012(2) -0.004(2)
C20B 0.079(3) 0.055(2) 0.068(3) 0.029(2) 0.009(2) -0.002(2)
C21B 0.094(3) 0.049(2) 0.089(3) 0.041(2) 0.013(3) -0.001(2)

loop_
_atom_type_symbol
_atom_type_description
_atom_type_scat_dispersion_real
_atom_type_scat_dispersion_imag
_atom_type_scat_source
C C 0.0181 0.0091 'International Tables Vol C Tables 4.2.6.8 and 6.1.1.4'
H H 0.0000 0.0000 'International Tables Vol C Tables 4.2.6.8 and 6.1.1.4'
N N 0.0311 0.0180 'International Tables Vol C Tables 4.2.6.8 and 6.1.1.4'
O O 0.0492 0.0322 'International Tables Vol C Tables 4.2.6.8 and 6.1.1.4'

loop_
_geom_angle_atom_site_label_1
_geom_angle_atom_site_label_2
_geom_angle_atom_site_label_3
_geom_angle
C7A N1A C8A 119.2(3)
O2A N2A O3A 125.6(3)
O2A N2A C10A 117.1(3)
O3A N2A C10A 117.2(3)
C6A C1A C2A 119.9(3)
C6A C1A C7A 118.3(3)
C2A C1A C7A 121.8(3)
O1A C2A C1A 119.9(3)
O1A C2A C3A 120.2(3)
C1A C2A C3A 119.8(3)
C4A C3A C2A 117.4(3)
C4A C3A C14A 121.9(3)
C2A C3A C14A 120.6(3)
C3A C4A C5A 123.3(3)
C6A C5A C4A 117.2(3)
C6A C5A C18A 124.7(3)
C4A C5A C18A 118.1(3)
C5A C6A C1A 122.3(4)
N1A C7A C1A 123.8(4)
C9A C8A C13A 120.0
C9A C8A N1A 121.43(17)
C13A C8A N1A 118.56(17)
C10A C9A C8A 120.0
C11A C10A C9A 120.0
C11A C10A N2A 120.2(2)
C9A C10A N2A 119.8(2)
C10A C11A C12A 120.0
C13A C12A C11A 120.0
C12A C13A C8A 120.0
C15A C14A C16A 110.7(3)
C15A C14A C17A 106.2(3)
C16A C14A C17A 106.4(3)
C15A C14A C3A 111.6(3)
C16A C14A C3A 109.7(3)
C17A C14A C3A 112.0(3)
C19A C18A C20A 110.1(3)
C19A C18A C5A 109.7(3)
C20A C18A C5A 109.4(3)
C19A C18A C21A 109.0(3)
C20A C18A C21A 107.9(3)
C5A C18A C21A 110.7(3)
C7B N1B C8B 131.9(12)
C7B N1B H1B 114.1
C8B N1B H1B 114.1
O3B N2B O2B 130.0(18)
O3B N2B C10B 128.6(17)
O2B N2B C10B 101.4(18)
C2B C1B C6B 120.0
C2B C1B C7B 106.5(9)
C6B C1B C7B 129.0(10)
O1B C2B C3B 105.0(11)
O1B C2B C1B 134.0(12)
C3B C2B C1B 120.0
C2B C3B C4B 120.0
C2B C3B C14B 124.2(9)
C4B C3B C14B 113.2(10)
C5B C4B C3B 120.0
C5B C4B H4B 120.0
C3B C4B H4B 120.0
C4B C5B C6B 120.0
C4B C5B C18B 118.8(10)
C6B C5B C18B 119.8(10)
C5B C6B C1B 120.0
C5B C6B H6B 120.0
C1B C6B H6B 120.0
N1B C7B C1B 118.3(11)
N1B C7B H7B 120.9
C1B C7B H7B 120.9
C9B C8B C13B 120.0
C9B C8B N1B 127.6(12)
C13B C8B N1B 109.8(12)
C10B C9B C8B 120.0
C10B C9B H9B 120.0
C8B C9B H9B 120.0
C9B C10B C11B 120.0
C9B C10B N2B 122.3(16)
C11B C10B N2B 116.0(17)
C10B C11B C12B 120.0
C10B C11B H11B 120.0
C12B C11B H11B 120.0
C13B C12B C11B 120.0
C13B C12B H12B 120.0
C11B C12B H12B 120.0
C12B C13B C8B 120.0
C12B C13B H13B 120.0
C8B C13B H13B 120.0
C16B C14B C15B 88(2)
C16B C14B C17B 107(2)
C15B C14B C17B 128(2)
C16B C14B C3B 119.3(13)
C15B C14B C3B 109.0(13)
C17B C14B C3B 105(2)
C14B C15B H15D 109.5
C14B C15B H15E 109.5
H15D C15B H15E 109.5
C14B C15B H15F 109.5
H15D C15B H15F 109.5
H15E C15B H15F 109.5
C14B C16B H16D 109.5
C14B C16B H16E 109.5
H16D C16B H16E 109.5
C14B C16B H16F 109.5
H16D C16B H16F 109.5
H16E C16B H16F 109.5
C14B C17B H17D 109.5
C14B C17B H17E 109.5
H17D C17B H17E 109.5
C14B C17B H17F 109.5
H17D C17B H17F 109.5
H17E C17B H17F 109.5
C5B C18B C19B 125(2)
C5B C18B C21B 121(2)
C19B C18B C21B 101(3)
C5B C18B C20B 101.6(18)
C19B C18B C20B 100(3)
C21B C18B C20B 104.8(19)
C18B C19B H19D 109.5
C18B C19B H19E 109.5
H19D C19B H19E 109.5
C18B C19B H19F 109.5
H19D C19B H19F 109.5
H19E C19B H19F 109.5
C18B C20B H20D 109.5
C18B C20B H20E 109.5
H20D C20B H20E 109.5
C18B C20B H20F 109.5
H20D C20B H20F 109.5
H20E C20B H20F 109.5
C18B C21B H21D 109.5
C18B C21B H21E 109.5
H21D C21B H21E 109.5
C18B C21B H21F 109.5
H21D C21B H21F 109.5
H21E C21B H21F 109.5

loop_
_geom_bond_atom_site_label_1
_geom_bond_atom_site_label_2
_geom_bond_distance
O1A C2A 1.355(4)
O1A H1A 0.8400
O2A N2A 1.224(4)
O3A N2A 1.233(4)
N1A C7A 1.273(4)
N1A C8A 1.436(3)
N2A C10A 1.454(3)
C1A C6A 1.395(4)
C1A C2A 1.414(5)
C1A C7A 1.441(5)
C2A C3A 1.419(5)
C3A C4A 1.392(4)
C3A C14A 1.542(4)
C4A C5A 1.425(4)
C4A H4A 0.9500
C5A C6A 1.366(5)
C5A C18A 1.537(4)
C6A H6A 0.9500
C7A H7A 0.9500
C8A C9A 1.3900
C8A C13A 1.3900
C9A C10A 1.3900
C9A H9A 0.9500
C10A C11A 1.3900
C11A C12A 1.3900
C11A H11A 0.9500
C12A C13A 1.3900
C12A H12A 0.9500
C13A H13A 0.9500
C14A C15A 1.535(5)
C14A C16A 1.535(5)
C14A C17A 1.539(5)
C15A H15A 0.9800
C15A H15B 0.9800
C15A H15C 0.9800
C16A H16A 0.9800
C16A H16B 0.9800
C16A H16C 0.9800
C17A H17A 0.9800
C17A H17B 0.9800
C17A H17C 0.9800
C18A C19A 1.532(4)
C18A C20A 1.537(5)
C18A C21A 1.546(5)
C19A H19A 0.9800
C19A H19B 0.9800
C19A H19C 0.9800
C20A H20A 0.9800
C20A H20B 0.9800
C20A H20C 0.9800
C21A H21A 0.9800
C21A H21B 0.9800
C21A H21C 0.9800
O1B C2B 1.305(9)
O2B N2B 1.239(9)
O3B N2B 1.224(10)
N1B C7B 1.349(9)
N1B C8B 1.415(9)
N1B H1B 0.8800
N2B C10B 1.498(9)
C1B C2B 1.3900
C1B C6B 1.3900
C1B C7B 1.415(9)
C2B C3B 1.3900
C3B C4B 1.3900
C3B C14B 1.539(9)
C4B C5B 1.3900
C4B H4B 0.9500
C5B C6B 1.3900
C5B C18B 1.524(9)
C6B H6B 0.9500
C7B H7B 0.9500
C8B C9B 1.3900
C8B C13B 1.3900
C9B C10B 1.3900
C9B H9B 0.9500
C10B C11B 1.3900
C11B C12B 1.3900
C11B H11B 0.9500
C12B C13B 1.3900
C12B H12B 0.9500
C13B H13B 0.9500
C14B C16B 1.536(10)
C14B C15B 1.538(9)
C14B C17B 1.538(10)
C15B H15D 0.9800
C15B H15E 0.9800
C15B H15F 0.9800
C16B H16D 0.9800
C16B H16E 0.9800
C16B H16F 0.9800
C17B H17D 0.9800
C17B H17E 0.9800
C17B H17F 0.9800
C18B C19B 1.535(9)
C18B C21B 1.536(9)
C18B C20B 1.537(9)
C19B H19D 0.9800
C19B H19E 0.9800
C19B H19F 0.9800
C20B H20D 0.9800
C20B H20E 0.9800
C20B H20F 0.9800
C21B H21D 0.9800
C21B H21E 0.9800
C21B H21F 0.9800

loop_
_geom_torsion_atom_site_label_1
_geom_torsion_atom_site_label_2
_geom_torsion_atom_site_label_3
_geom_torsion_atom_site_label_4
_geom_torsion
C6A C1A C2A O1A 178.5(3)
C7A C1A C2A O1A -2.0(5)
C6A C1A C2A C3A 2.5(5)
C7A C1A C2A C3A -178.1(3)
O1A C2A C3A C4A -178.8(3)
C1A C2A C3A C4A -2.8(5)
O1A C2A C3A C14A 4.3(5)
C1A C2A C3A C14A -179.6(3)
C2A C3A C4A C5A 1.4(5)
C14A C3A C4A C5A 178.2(3)
C3A C4A C5A C6A 0.3(5)
C3A C4A C5A C18A -179.7(3)
C4A C5A C6A C1A -0.7(5)
C18A C5A C6A C1A 179.3(3)
C2A C1A C6A C5A -0.7(5)
C7A C1A C6A C5A 179.9(3)
C8A N1A C7A C1A 177.2(3)
C6A C1A C7A N1A 179.7(4)
C2A C1A C7A N1A 0.2(6)
C7A N1A C8A C9A -46.2(4)
C7A N1A C8A C13A 134.6(3)
C13A C8A C9A C10A 0.0
N1A C8A C9A C10A -179.2(2)
C8A C9A C10A C11A 0.0
C8A C9A C10A N2A 177.7(3)
O2A N2A C10A C11A 172.6(3)
O3A N2A C10A C11A -5.4(4)
O2A N2A C10A C9A -5.1(4)
O3A N2A C10A C9A 176.9(3)
C9A C10A C11A C12A 0.0
N2A C10A C11A C12A -177.7(3)
C10A C11A C12A C13A 0.0
C11A C12A C13A C8A 0.0
C9A C8A C13A C12A 0.0
N1A C8A C13A C12A 179.2(2)
C4A C3A C14A C15A -118.8(4)
C2A C3A C14A C15A 57.9(5)
C4A C3A C14A C16A 118.1(4)
C2A C3A C14A C16A -65.2(4)
C4A C3A C14A C17A 0.2(5)
C2A C3A C14A C17A 176.9(3)
C6A C5A C18A C19A -124.5(4)
C4A C5A C18A C19A 55.6(5)
C6A C5A C18A C20A 114.7(4)
C4A C5A C18A C20A -65.3(4)
C6A C5A C18A C21A -4.2(5)
C4A C5A C18A C21A 175.9(3)
C6B C1B C2B O1B -166.3(19)
C7B C1B C2B O1B -8(2)
C6B C1B C2B C3B 0.0
C7B C1B C2B C3B 158.2(13)
O1B C2B C3B C4B 169.8(14)
C1B C2B C3B C4B 0.0
O1B C2B C3B C14B -29.6(15)
C1B C2B C3B C14B 160.6(16)
C2B C3B C4B C5B 0.0
C14B C3B C4B C5B -162.6(13)
C3B C4B C5B C6B 0.0
C3B C4B C5B C18B -166.7(16)
C4B C5B C6B C1B 0.0
C18B C5B C6B C1B 166.6(16)
C2B C1B C6B C5B 0.0
C7B C1B C6B C5B -152.8(14)
C8B N1B C7B C1B -172.4(18)
C2B C1B C7B N1B 167.6(16)
C6B C1B C7B N1B -37(2)
C7B N1B C8B C9B 148.5(19)
C7B N1B C8B C13B -13(3)
C13B C8B C9B C10B 0.0
N1B C8B C9B C10B -159.9(18)
C8B C9B C10B C11B 0.0
C8B C9B C10B N2B -164(2)
O3B N2B C10B C9B 168(2)
O2B N2B C10B C9B -14(3)
O3B N2B C10B C11B 3(3)
O2B N2B C10B C11B -178.7(17)
C9B C10B C11B C12B 0.0
N2B C10B C11B C12B 165(2)
C10B C11B C12B C13B 0.0
C11B C12B C13B C8B 0.0
C9B C8B C13B C12B 0.0
N1B C8B C13B C12B 163.2(15)
C2B C3B C14B C16B -38(2)
C4B C3B C14B C16B 123.5(15)
C2B C3B C14B C15B 61(3)
C4B C3B C14B C15B -137(2)
C2B C3B C14B C17B -158.4(13)
C4B C3B C14B C17B 3.4(12)
C4B C5B C18B C19B 35(3)
C6B C5B C18B C19B -131(3)
C4B C5B C18B C21B 169.7(18)
C6B C5B C18B C21B 3(2)
C4B C5B C18B C20B -74.9(18)
C6B C5B C18B C20B 118.3(19)
